data_1559674
loop_
_publ_author_name
'Palani, Vignesh'
'Perea, Melecio A.'
'Gardner, Kristen E.'
'Sarpong, Richmond'

_publ_section_title
;
 A pyrone remodeling strategy to access diverse heterocycles: application
 to the synthesis of fascaplysin natural products.
;
_journal_issue 4
_journal_name_full 'Chemical science'
_journal_page_first 1528
_journal_page_last 1534
_journal_paper_doi 10.1039/d0sc06317g
_journal_volume 12
_journal_year 2020
_chemical_formula_moiety 'C14 H10 Cl N O2'
_chemical_formula_sum 'C14 H10 Cl N O2'
_chemical_formula_weight 259.68
_space_group_crystal_system monoclinic
_space_group_IT_number 14
_space_group_name_Hall '-P 2yn'
_space_group_name_H-M_alt 'P 1 21/n 1'
_atom_sites_solution_hydrogens geom
_atom_sites_solution_primary dual
_audit_creation_method SHELXL-2014/7
_audit_update_record
;
2020-09-26 deposited with the CCDC.	2020-11-26 downloaded from the CCDC.
;
_cell_angle_alpha 90
_cell_angle_beta 97.831(2)
_cell_angle_gamma 90
_cell_formula_units_Z 4
_cell_length_a 8.64150(10)
_cell_length_b 14.2584(3)
_cell_length_c 9.2288(2)
_cell_measurement_reflns_used 7966
_cell_measurement_temperature 100(2)
_cell_measurement_theta_max 77.4220
_cell_measurement_theta_min 3.1000
_cell_volume 1126.51(4)
_computing_cell_refinement 'CrysAlisPro 1.171.40.84a (Rigaku OD, 2020)'
_computing_data_collection 'CrysAlisPro 1.171.40.84a (Rigaku OD, 2020)'
_computing_data_reduction 'CrysAlisPro 1.171.40.84a (Rigaku OD, 2020)'
_computing_molecular_graphics 'Olex2 (Dolomanov et al., 2009)'
_computing_publication_material 'Olex2 (Dolomanov et al., 2009)'
_computing_structure_refinement 'SHELXL-2014/7 (Sheldrick, 2014)'
_diffrn_ambient_temperature 100(2)
_diffrn_detector_area_resol_mean 5.8140
_diffrn_measured_fraction_theta_full 0.998
_diffrn_measured_fraction_theta_max 0.998
_diffrn_measurement_device_type 'ROD, Synergy Custom DW system, Pilatus 200K'
_diffrn_measurement_method '\w scans'
_diffrn_radiation_type CuK\a
_diffrn_radiation_wavelength 1.54184
_diffrn_reflns_av_R_equivalents 0.0436
_diffrn_reflns_av_unetI/netI 0.0318
_diffrn_reflns_Laue_measured_fraction_full 0.998
_diffrn_reflns_Laue_measured_fraction_max 0.998
_diffrn_reflns_limit_h_max 10
_diffrn_reflns_limit_h_min -10
_diffrn_reflns_limit_k_max 17
_diffrn_reflns_limit_k_min -17
_diffrn_reflns_limit_l_max 8
_diffrn_reflns_limit_l_min -11
_diffrn_reflns_number 12636
_diffrn_reflns_point_group_measured_fraction_full 0.998
_diffrn_reflns_point_group_measured_fraction_max 0.998
_diffrn_reflns_theta_full 74.000
_diffrn_reflns_theta_max 74.442
_diffrn_reflns_theta_min 5.749
_diffrn_source 'Rotating-anode X-ray tube'
_exptl_absorpt_coefficient_mu 2.942
_exptl_absorpt_correction_T_max 1.00000
_exptl_absorpt_correction_T_min 0.60173
_exptl_absorpt_correction_type multi-scan
_exptl_absorpt_process_details
;
Olex2 1.2
(compiled 2018.05.29 svn.r3508 for OlexSys, GUI svn.r5506)
;
_exptl_crystal_colour orange
_exptl_crystal_density_diffrn 1.531
_exptl_crystal_description prism
_exptl_crystal_F_000 536
_exptl_crystal_size_max 0.140
_exptl_crystal_size_mid 0.080
_exptl_crystal_size_min 0.050
_refine_diff_density_max 0.240
_refine_diff_density_min -0.363
_refine_diff_density_rms 0.060
_refine_ls_extinction_method none
_refine_ls_goodness_of_fit_ref 1.064
_refine_ls_hydrogen_treatment constr
_refine_ls_matrix_type full
_refine_ls_number_parameters 164
_refine_ls_number_reflns 2301
_refine_ls_number_restraints 0
_refine_ls_restrained_S_all 1.064
_refine_ls_R_factor_all 0.0379
_refine_ls_R_factor_gt 0.0350
_refine_ls_shift/su_max 0.000
_refine_ls_shift/su_mean 0.000
_refine_ls_structure_factor_coef Fsqd
_refine_ls_weighting_details 'w=1/[\s^2^(Fo^2^)+(0.0560P)^2^+0.4543P] where P=(Fo^2^+2Fc^2^)/3'
_refine_ls_weighting_scheme calc
_refine_ls_wR_factor_gt 0.0951
_refine_ls_wR_factor_ref 0.0971
_reflns_Friedel_coverage 0.000
_reflns_number_gt 2087
_reflns_number_total 2301
_reflns_threshold_expression 'I > 2\s(I)'
_cod_data_source_file d0sc06317g2.cif
_cod_data_source_block VP8_029
_cod_depositor_comments
;Adding full bibliography for 1559673--1559675.cif.

 Adding full bibliography for 1559673--1559675.cif.
;
_cod_original_sg_symbol_H-M 'P 21/n'
_cod_database_code 1559674
_shelx_shelxl_version_number 2014/7
_shelx_space_group_comment
;
The symmetry employed for this shelxl refinement is uniquely defined
by the following loop, which should always be used as a source of
symmetry information in preference to the above space-group names.
They are only intended as comments.
;
_shelx_estimated_absorpt_t_min 0.202
_shelx_estimated_absorpt_t_max 0.867

loop_
_space_group_symop_operation_xyz
'x, y, z'
'-x+1/2, y+1/2, -z+1/2'
'-x, -y, -z'
'x-1/2, -y-1/2, z-1/2'

loop_
_atom_site_label
_atom_site_type_symbol
_atom_site_fract_x
_atom_site_fract_y
_atom_site_fract_z
_atom_site_U_iso_or_equiv
_atom_site_adp_type
_atom_site_occupancy
_atom_site_site_symmetry_order
_atom_site_calc_flag
_atom_site_refinement_flags_posn
_atom_site_refinement_flags_adp
_atom_site_refinement_flags_occupancy
_atom_site_disorder_assembly
_atom_site_disorder_group
C1 C 0.32259(17) 0.60162(11) 0.45086(16) 0.0177(3) Uani 1 1 d . . . . .
C2 C 0.44249(17) 0.59598(11) 0.35911(16) 0.0171(3) Uani 1 1 d . . . . .
C3 C 0.44412(19) 0.56891(11) 0.21271(16) 0.0196(3) Uani 1 1 d . . . . .
H3 H 0.3508 0.5508 0.1527 0.023 Uiso 1 1 calc R U . . .
C4 C 0.5859(2) 0.56958(11) 0.15904(17) 0.0210(3) Uani 1 1 d . . . . .
H4 H 0.5894 0.5517 0.0604 0.025 Uiso 1 1 calc R U . . .
C5 C 0.72534(18) 0.59615(12) 0.24691(17) 0.0211(3) Uani 1 1 d . . . . .
H5 H 0.8206 0.5952 0.2063 0.025 Uiso 1 1 calc R U . . .
C6 C 0.72660(18) 0.62346(11) 0.39042(16) 0.0189(3) Uani 1 1 d . . . . .
H6 H 0.8204 0.6412 0.4501 0.023 Uiso 1 1 calc R U . . .
C7 C 0.58304(18) 0.62366(10) 0.44343(16) 0.0169(3) Uani 1 1 d . . . . .
C8 C 0.65344(18) 0.67810(11) 0.69811(16) 0.0191(3) Uani 1 1 d . . . . .
H8 H 0.7601 0.6875 0.6872 0.023 Uiso 1 1 calc R U . . .
C9 C 0.60307(18) 0.69519(11) 0.82737(16) 0.0201(3) Uani 1 1 d . . . . .
H9 H 0.6742 0.7161 0.9085 0.024 Uiso 1 1 calc R U . . .
C10 C 0.44317(18) 0.68184(11) 0.84172(16) 0.0193(3) Uani 1 1 d . . . . .
H10 H 0.4091 0.6929 0.9338 0.023 Uiso 1 1 calc R U . . .
C11 C 0.33653(17) 0.65343(11) 0.72641(16) 0.0177(3) Uani 1 1 d . . . . .
C12 C 0.16874(18) 0.65090(11) 0.74777(16) 0.0189(3) Uani 1 1 d . . . . .
C13 C 0.00023(19) 0.62847(13) 0.92552(18) 0.0257(4) Uani 1 1 d . . . . .
H13A H -0.0667 0.5825 0.8683 0.038 Uiso 1 1 calc R U . . .
H13B H -0.0423 0.6916 0.9055 0.038 Uiso 1 1 calc R U . . .
H13C H 0.0041 0.6146 1.0299 0.038 Uiso 1 1 calc R U . . .
C14 C 0.38765(17) 0.63382(11) 0.58762(16) 0.0166(3) Uani 1 1 d . . . . .
Cl1 Cl 0.13569(4) 0.56299(3) 0.39528(4) 0.02025(14) Uani 1 1 d . . . . .
N1 N 0.54938(14) 0.64697(9) 0.58191(13) 0.0166(3) Uani 1 1 d . . . . .
O1 O 0.05924(12) 0.67279(8) 0.65892(11) 0.0225(3) Uani 1 1 d . . . . .
O2 O 0.15524(13) 0.62376(9) 0.88578(11) 0.0231(3) Uani 1 1 d . . . . .

loop_
_atom_site_aniso_label
_atom_site_aniso_U_11
_atom_site_aniso_U_22
_atom_site_aniso_U_33
_atom_site_aniso_U_23
_atom_site_aniso_U_13
_atom_site_aniso_U_12
C1 0.0148(7) 0.0197(8) 0.0181(7) 0.0006(6) 0.0004(5) 0.0010(6)
C2 0.0162(7) 0.0164(7) 0.0183(7) 0.0013(6) 0.0005(5) 0.0015(6)
C3 0.0203(7) 0.0194(8) 0.0179(7) -0.0002(6) -0.0015(6) -0.0002(6)
C4 0.0237(8) 0.0221(8) 0.0172(7) -0.0007(6) 0.0029(6) 0.0009(6)
C5 0.0185(7) 0.0239(8) 0.0217(7) 0.0020(6) 0.0055(6) 0.0004(6)
C6 0.0163(7) 0.0190(8) 0.0208(7) 0.0016(6) 0.0002(5) -0.0011(6)
C7 0.0173(7) 0.0156(7) 0.0176(7) 0.0014(5) 0.0013(5) -0.0005(6)
C8 0.0154(7) 0.0198(8) 0.0211(7) -0.0001(6) -0.0011(5) -0.0017(6)
C9 0.0185(7) 0.0208(8) 0.0197(7) -0.0023(6) -0.0027(5) -0.0013(6)
C10 0.0199(7) 0.0197(8) 0.0180(7) -0.0003(6) 0.0014(6) 0.0037(6)
C11 0.0161(7) 0.0179(7) 0.0188(7) 0.0010(6) 0.0019(5) 0.0016(6)
C12 0.0196(7) 0.0187(8) 0.0183(7) -0.0009(6) 0.0017(6) 0.0018(6)
C13 0.0179(8) 0.0340(10) 0.0262(8) 0.0000(7) 0.0069(6) -0.0001(7)
C14 0.0133(7) 0.0166(7) 0.0193(7) 0.0010(5) 0.0006(5) 0.0004(6)
Cl1 0.0141(2) 0.0250(2) 0.0208(2) -0.00255(13) -0.00065(13) -0.00243(13)
N1 0.0134(6) 0.0191(6) 0.0169(6) -0.0008(5) 0.0001(4) -0.0005(5)
O1 0.0165(5) 0.0299(6) 0.0203(5) -0.0012(5) -0.0003(4) 0.0021(5)
O2 0.0178(6) 0.0327(7) 0.0195(5) 0.0029(4) 0.0047(4) 0.0024(5)

loop_
_atom_type_symbol
_atom_type_description
_atom_type_scat_dispersion_real
_atom_type_scat_dispersion_imag
_atom_type_scat_source
C C 0.0181 0.0091 'International Tables Vol C Tables 4.2.6.8 and 6.1.1.4'
H H 0.0000 0.0000 'International Tables Vol C Tables 4.2.6.8 and 6.1.1.4'
Cl Cl 0.3639 0.7018 'International Tables Vol C Tables 4.2.6.8 and 6.1.1.4'
N N 0.0311 0.0180 'International Tables Vol C Tables 4.2.6.8 and 6.1.1.4'
O O 0.0492 0.0322 'International Tables Vol C Tables 4.2.6.8 and 6.1.1.4'

loop_
_geom_angle_atom_site_label_1
_geom_angle_atom_site_label_2
_geom_angle_atom_site_label_3
_geom_angle
_geom_angle_site_symmetry_1
_geom_angle_site_symmetry_3
_geom_angle_publ_flag
C14 C1 C2 108.74(13) . . ?
C14 C1 Cl1 128.73(12) . . ?
C2 C1 Cl1 122.28(11) . . ?
C7 C2 C3 119.16(14) . . ?
C7 C2 C1 107.33(13) . . ?
C3 C2 C1 133.50(14) . . ?
C4 C3 C2 117.87(14) . . ?
C4 C3 H3 121.1 . . ?
C2 C3 H3 121.1 . . ?
C3 C4 C5 121.71(14) . . ?
C3 C4 H4 119.1 . . ?
C5 C4 H4 119.1 . . ?
C6 C5 C4 121.51(14) . . ?
C6 C5 H5 119.2 . . ?
C4 C5 H5 119.2 . . ?
C5 C6 C7 116.53(14) . . ?
C5 C6 H6 121.7 . . ?
C7 C6 H6 121.7 . . ?
N1 C7 C6 129.14(14) . . ?
N1 C7 C2 107.62(13) . . ?
C6 C7 C2 123.22(14) . . ?
C9 C8 N1 119.54(14) . . ?
C9 C8 H8 120.2 . . ?
N1 C8 H8 120.2 . . ?
C8 C9 C10 119.66(14) . . ?
C8 C9 H9 120.2 . . ?
C10 C9 H9 120.2 . . ?
C11 C10 C9 121.84(14) . . ?
C11 C10 H10 119.1 . . ?
C9 C10 H10 119.1 . . ?
C10 C11 C14 119.56(14) . . ?
C10 C11 C12 117.90(13) . . ?
C14 C11 C12 122.39(13) . . ?
O1 C12 O2 123.68(14) . . ?
O1 C12 C11 126.26(14) . . ?
O2 C12 C11 110.00(13) . . ?
O2 C13 H13A 109.5 . . ?
O2 C13 H13B 109.5 . . ?
H13A C13 H13B 109.5 . . ?
O2 C13 H13C 109.5 . . ?
H13A C13 H13C 109.5 . . ?
H13B C13 H13C 109.5 . . ?
C1 C14 N1 106.80(13) . . ?
C1 C14 C11 137.62(14) . . ?
N1 C14 C11 115.55(13) . . ?
C8 N1 C7 126.70(13) . . ?
C8 N1 C14 123.81(13) . . ?
C7 N1 C14 109.49(12) . . ?
C12 O2 C13 115.47(12) . . ?

loop_
_geom_bond_atom_site_label_1
_geom_bond_atom_site_label_2
_geom_bond_distance
_geom_bond_site_symmetry_2
_geom_bond_publ_flag
C1 C14 1.388(2) . ?
C1 C2 1.427(2) . ?
C1 Cl1 1.7173(15) . ?
C2 C7 1.407(2) . ?
C2 C3 1.407(2) . ?
C3 C4 1.382(2) . ?
C3 H3 0.9500 . ?
C4 C5 1.410(2) . ?
C4 H4 0.9500 . ?
C5 C6 1.379(2) . ?
C5 H5 0.9500 . ?
C6 C7 1.394(2) . ?
C6 H6 0.9500 . ?
C7 N1 1.3891(19) . ?
C8 C9 1.347(2) . ?
C8 N1 1.3758(19) . ?
C8 H8 0.9500 . ?
C9 C10 1.419(2) . ?
C9 H9 0.9500 . ?
C10 C11 1.371(2) . ?
C10 H10 0.9500 . ?
C11 C14 1.438(2) . ?
C11 C12 1.490(2) . ?
C12 O1 1.2057(18) . ?
C12 O2 1.3514(18) . ?
C13 O2 1.4378(18) . ?
C13 H13A 0.9800 . ?
C13 H13B 0.9800 . ?
C13 H13C 0.9800 . ?
C14 N1 1.4181(19) . ?

loop_
_geom_torsion_atom_site_label_1
_geom_torsion_atom_site_label_2
_geom_torsion_atom_site_label_3
_geom_torsion_atom_site_label_4
_geom_torsion
_geom_torsion_site_symmetry_1
_geom_torsion_site_symmetry_2
_geom_torsion_site_symmetry_3
_geom_torsion_site_symmetry_4
_geom_torsion_publ_flag
C14 C1 C2 C7 1.13(18) . . . . ?
Cl1 C1 C2 C7 -173.62(11) . . . . ?
C14 C1 C2 C3 -179.66(17) . . . . ?
Cl1 C1 C2 C3 5.6(3) . . . . ?
C7 C2 C3 C4 0.9(2) . . . . ?
C1 C2 C3 C4 -178.20(16) . . . . ?
C2 C3 C4 C5 0.1(2) . . . . ?
C3 C4 C5 C6 -0.5(3) . . . . ?
C4 C5 C6 C7 -0.2(2) . . . . ?
C5 C6 C7 N1 179.54(15) . . . . ?
C5 C6 C7 C2 1.4(2) . . . . ?
C3 C2 C7 N1 179.74(14) . . . . ?
C1 C2 C7 N1 -0.92(17) . . . . ?
C3 C2 C7 C6 -1.7(2) . . . . ?
C1 C2 C7 C6 177.60(15) . . . . ?
N1 C8 C9 C10 -0.7(2) . . . . ?
C8 C9 C10 C11 -1.2(2) . . . . ?
C9 C10 C11 C14 1.8(2) . . . . ?
C9 C10 C11 C12 -173.77(15) . . . . ?
C10 C11 C12 O1 141.42(17) . . . . ?
C14 C11 C12 O1 -34.0(2) . . . . ?
C10 C11 C12 O2 -36.0(2) . . . . ?
C14 C11 C12 O2 148.56(15) . . . . ?
C2 C1 C14 N1 -0.88(17) . . . . ?
Cl1 C1 C14 N1 173.43(12) . . . . ?
C2 C1 C14 C11 -178.70(17) . . . . ?
Cl1 C1 C14 C11 -4.4(3) . . . . ?
C10 C11 C14 C1 177.08(18) . . . . ?
C12 C11 C14 C1 -7.5(3) . . . . ?
C10 C11 C14 N1 -0.6(2) . . . . ?
C12 C11 C14 N1 174.79(14) . . . . ?
C9 C8 N1 C7 -178.02(15) . . . . ?
C9 C8 N1 C14 1.9(2) . . . . ?
C6 C7 N1 C8 1.9(3) . . . . ?
C2 C7 N1 C8 -179.66(14) . . . . ?
C6 C7 N1 C14 -178.02(15) . . . . ?
C2 C7 N1 C14 0.39(17) . . . . ?
C1 C14 N1 C8 -179.64(14) . . . . ?
C11 C14 N1 C8 -1.3(2) . . . . ?
C1 C14 N1 C7 0.31(17) . . . . ?
C11 C14 N1 C7 178.68(13) . . . . ?
O1 C12 O2 C13 -4.1(2) . . . . ?
C11 C12 O2 C13 173.37(13) . . . . ?
